data_7222609
loop_
_publ_author_name
'Hoch, C.'
'Roehr, C.'

_publ_section_title
;
 Alkalimetall-Oxosilicate A6 (Si3 O9) und A6 (Si2 O7) (A= Rb, Cs):
 Darstellung und Kristallstruktur
;
_journal_name_full
;
Zeitschrift fuer Naturforschung, Teil B. Anorganische Chemie, Organische 
Chemie (42,1987-)
;
_journal_page_first 423
_journal_page_last 430
_journal_volume 56
_journal_year 2001
_chemical_formula_sum 'O7 Rb6 Si2'
_chemical_name_systematic 'Rb6 (Si2 O7)'
_space_group_IT_number 14
_symmetry_space_group_name_Hall '-P 2ybc'
_symmetry_space_group_name_H-M 'P 1 21/c 1'
_cell_angle_alpha 90
_cell_angle_beta 125.52
_cell_angle_gamma 90
_cell_formula_units_Z 2
_cell_length_a 6.6859
_cell_length_b 9.1137
_cell_length_c 11.2109
_cell_volume 555.998
_citation_journal_id_ASTM ZNBSEN
_cod_data_source_file Hoch_ZNBSEN_2001_69.cif
_cod_data_source_block O7Rb6Si2
_cod_original_cell_volume 555.9977
_cod_database_code 7222609

loop_
_symmetry_equiv_pos_as_xyz
x,y,z
-x,y+1/2,-z+1/2
-x,-y,-z
x,-y-1/2,z-1/2

loop_
_atom_site_label
_atom_site_type_symbol
_atom_site_fract_x
_atom_site_fract_y
_atom_site_fract_z
_atom_site_occupancy
_atom_site_U_iso_or_equiv
O1 O-2 0 0 0 1 0.0
Rb1 Rb+1 0.11102 0.77559 0.22375 1 0.0
O3 O-2 0.4149 0.1568 0.1307 1 0.0
O2 O-2 0.2301 0.0763 0.2799 1 0.0
Rb3 Rb+1 0.5122 0.35307 0.40649 1 0.0
O4 O-2 0.0022 0.7794 0.4323 1 0.0
Rb2 Rb+1 0.2937 0.47546 0.04614 1 0.0
Si1 Si+4 0.1661 0.1315 0.1241 1 0.0
